data_7226119
loop_
_publ_author_name
'D'Acunto, Maria Antonietta'
'Tommasone, Stefano'
'Talotta, Carmen'
'Brancatelli, Giovanna'
'Geremia, Silvano'
'Valletta, Elena'
'Marino-Merlo, Francesca'
'Macchi, Beatrice'
'Gaeta, Carmine'
'Neri, Placido'
'Spinella, Aldo'

_publ_section_title
;
 Installing Tungsten Fischer Carbene Complexes into a Calixarene Framework
;
_journal_name_full 'RSC Adv.'
_journal_paper_doi 10.1039/C6RA17326H
_journal_year 2016
_chemical_formula_sum 'C73 H98 N2 O10 W'
_chemical_formula_weight 1347.38
_space_group_IT_number 14
_symmetry_cell_setting monoclinic
_symmetry_Int_Tables_number 14
_symmetry_space_group_name_Hall '-P 2ybc'
_symmetry_space_group_name_H-M 'P 1 21/c 1'
_atom_sites_solution_hydrogens geom
_audit_block_doi 10.5517/cc1k8fcm
_audit_creation_date 2015-11-20T11:54:45-00:00
_audit_creation_method 'WinGX routine CIF_UPDATE'
_audit_update_record
;
2015-11-20 deposited with the CCDC.
2016-08-03 downloaded from the CCDC.
;
_cell_angle_alpha 90
_cell_angle_beta 104.056(4)
_cell_angle_gamma 90
_cell_formula_units_Z 4
_cell_length_a 14.439(1)
_cell_length_b 18.945(1)
_cell_length_c 26.776(2)
_cell_measurement_temperature 100(2)
_cell_measurement_theta_max 24.835
_cell_measurement_theta_min 5.071
_cell_measurement_wavelength 0.7
_cell_volume 7105.2(8)
_computing_molecular_graphics Pymol
_computing_publication_material 'SHELXL-2014/7 (Sheldrick, 2014)'
_computing_structure_refinement 'SHELXL-2014/7 (Sheldrick, 2014)'
_computing_structure_solution 'SIR2011, updated version of SIR2008 (Burla et al., 2007)'
_diffrn_ambient_temperature 100(2)
_diffrn_measured_fraction_theta_full 0.863
_diffrn_measured_fraction_theta_max 0.864
_diffrn_measurement_device_type 'Dectris Pilatus 2M'
_diffrn_measurement_method 'CCD rotation images, thick slices'
_diffrn_radiation_monochromator Si111
_diffrn_radiation_source 'Elettra Synchrotron, Trieste (Italy)'
_diffrn_radiation_wavelength 0.7
_diffrn_reflns_av_R_equivalents 0.0289
_diffrn_reflns_av_unetI/netI 0.05
_diffrn_reflns_Laue_measured_fraction_full 0.863
_diffrn_reflns_Laue_measured_fraction_max 0.864
_diffrn_reflns_limit_h_max 17
_diffrn_reflns_limit_h_min -14
_diffrn_reflns_limit_k_max 22
_diffrn_reflns_limit_k_min -17
_diffrn_reflns_limit_l_max 32
_diffrn_reflns_limit_l_min -30
_diffrn_reflns_number 17984
_diffrn_reflns_point_group_measured_fraction_full 0.863
_diffrn_reflns_point_group_measured_fraction_max 0.864
_diffrn_reflns_theta_full 24.835
_diffrn_reflns_theta_max 24.999
_diffrn_reflns_theta_min 5.071
_exptl_absorpt_coefficient_mu 1.606
_exptl_absorpt_correction_type none
_exptl_crystal_colour yellow
_exptl_crystal_density_diffrn 1.26
_exptl_crystal_description block
_exptl_crystal_F_000 2816
_exptl_crystal_size_max 0.14
_exptl_crystal_size_mid 0.11
_exptl_crystal_size_min 0.08
_refine_diff_density_max 1.28
_refine_diff_density_min -0.968
_refine_diff_density_rms 0.115
_refine_ls_extinction_coef 0.0309(12)
_refine_ls_extinction_expression Fc^*^=kFc[1+0.001xFc^2^\l^3^/sin(2\q)]^-1/4^
_refine_ls_extinction_method 'SHELXL-2014/7 (Sheldrick 2014'
_refine_ls_goodness_of_fit_ref 1.208
_refine_ls_hydrogen_treatment constr
_refine_ls_matrix_type full
_refine_ls_number_parameters 798
_refine_ls_number_reflns 11316
_refine_ls_number_restraints 11
_refine_ls_restrained_S_all 1.208
_refine_ls_R_factor_all 0.0819
_refine_ls_R_factor_gt 0.0782
_refine_ls_shift/su_max 0.011
_refine_ls_shift/su_mean 0
_refine_ls_structure_factor_coef Fsqd
_refine_ls_weighting_details 'w=1/[\s^2^(Fo^2^)+(0.0617P)^2^+35.3279P] where P=(Fo^2^+2Fc^2^)/3'
_refine_ls_weighting_scheme calc
_refine_ls_wR_factor_gt 0.1989
_refine_ls_wR_factor_ref 0.2007
_reflns_Friedel_coverage 0
_reflns_number_gt 10497
_reflns_number_total 11316
_reflns_threshold_expression 'I > 2\s(I)'
_cod_data_source_file c6ra17326h2.cif
_cod_data_source_block Calix_W1
_cod_original_sg_symbol_H-M 'P 21/c'
_cod_database_code 7226119
_shelx_estimated_absorpt_t_min 0.806
_shelx_estimated_absorpt_t_max 0.882

loop_
_symmetry_equiv_pos_as_xyz
'x, y, z'
'-x, y+1/2, -z+1/2'
'-x, -y, -z'
'x, -y-1/2, z-1/2'

loop_
_atom_site_label
_atom_site_type_symbol
_atom_site_fract_x
_atom_site_fract_y
_atom_site_fract_z
_atom_site_U_iso_or_equiv
_atom_site_adp_type
_atom_site_occupancy
_atom_site_site_symmetry_order
_atom_site_calc_flag
_atom_site_refinement_flags_posn
_atom_site_refinement_flags_adp
_atom_site_refinement_flags_occupancy
_atom_site_disorder_assembly
_atom_site_disorder_group
C1A C 0.1753(6) -0.0308(5) 0.7003(4) 0.065(3) Uani 1 1 d . . . . .
C1B C 0.2114(6) -0.0386(4) 0.7530(4) 0.058(2) Uani 1 1 d . . . . .
H1B H 0.1724 -0.0596 0.7728 0.07 Uiso 1 1 calc R U . . .
C1C C 0.3027(6) -0.0166(4) 0.7776(3) 0.0510(19) Uani 1 1 d . . . . .
C1D C 0.3623(6) 0.0096(4) 0.7493(3) 0.051(2) Uani 1 1 d . . . . .
C1E C 0.3309(6) 0.0158(5) 0.6960(3) 0.053(2) Uani 1 1 d . . . . .
C1F C 0.2373(6) -0.0058(5) 0.6733(4) 0.060(2) Uani 1 1 d . . . . .
H1F H 0.2157 -0.0028 0.6369 0.072 Uiso 1 1 calc R U . . .
C1H C 0.5248(6) -0.0202(5) 0.7808(4) 0.058(2) Uani 1 1 d . . . . .
H1H1 H 0.5343 -0.0349 0.7469 0.069 Uiso 1 1 calc R U . . .
H1H2 H 0.5041 -0.0619 0.7975 0.069 Uiso 1 1 calc R U . . .
C1I C 0.6157(6) 0.0080(5) 0.8135(4) 0.061(2) Uani 1 1 d . . . . .
H1I1 H 0.6642 -0.03 0.8196 0.073 Uiso 1 1 calc R U . . .
H1I2 H 0.6051 0.0219 0.8473 0.073 Uiso 1 1 calc R U . . .
C1L C 0.6551(7) 0.0716(7) 0.7900(4) 0.081(3) Uani 1 1 d . . . . .
H1L1 H 0.6647 0.0587 0.7562 0.121 Uiso 1 1 calc R U . . .
H1L2 H 0.7162 0.086 0.8126 0.121 Uiso 1 1 calc R U . . .
H1L3 H 0.6097 0.1108 0.7861 0.121 Uiso 1 1 calc R U . . .
C1P C 0.0694(6) -0.0485(5) 0.6756(4) 0.068(3) Uani 1 1 d . . . . .
C1CE C 0.613(2) 0.0832(13) 0.5368(9) 0.173(10) Uani 1 1 d . . . . .
H1C1 H 0.6086 0.0334 0.5473 0.207 Uiso 1 1 calc R U . . .
H1C2 H 0.6815 0.0948 0.5446 0.207 Uiso 1 1 calc R U . . .
C1S C 0.0595(7) -0.1208(5) 0.6553(5) 0.077(3) Uani 1 1 d . . . . .
H1S1 H 0.0841 -0.1542 0.6834 0.116 Uiso 1 1 calc R U . . .
H1S2 H 0.0959 -0.1257 0.629 0.116 Uiso 1 1 calc R U . . .
H1S3 H -0.008 -0.1309 0.64 0.116 Uiso 1 1 calc R U . . .
C1Z C 0.3915(6) 0.0485(5) 0.6638(3) 0.058(2) Uani 1 1 d . . . . .
H1Z1 H 0.4054 0.0134 0.6393 0.069 Uiso 1 1 calc R U . . .
H1Z2 H 0.4528 0.065 0.6861 0.069 Uiso 1 1 calc R U . . .
C1QA C 0.0084(9) -0.0352(18) 0.7112(8) 0.213(15) Uani 1 1 d . . . . .
H1Q1 H -0.0588 -0.036 0.6921 0.319 Uiso 1 1 calc R U . . .
H1Q2 H 0.0238 0.0111 0.7273 0.319 Uiso 1 1 calc R U . . .
H1Q3 H 0.0195 -0.0718 0.7378 0.319 Uiso 1 1 calc R U . . .
C1CO C 0.7320(9) 0.1970(7) 1.0106(4) 0.085(4) Uani 1 1 d . . . . .
C1R C 0.0339(10) 0.0001(8) 0.6265(9) 0.165(10) Uani 1 1 d . . . . .
H1R1 H -0.0341 -0.0086 0.6115 0.248 Uiso 1 1 calc R U . . .
H1R2 H 0.0704 -0.0108 0.6011 0.248 Uiso 1 1 calc R U . . .
H1R3 H 0.0433 0.0497 0.6367 0.248 Uiso 1 1 calc R U . . .
C2A C 0.2206(6) 0.1507(7) 0.5582(3) 0.071(3) Uani 1 1 d . . . . .
C2B C 0.2857(6) 0.1018(6) 0.5830(3) 0.062(3) Uani 1 1 d . . . . .
H2B H 0.2969 0.0608 0.5649 0.075 Uiso 1 1 calc R U . . .
C2C C 0.3364(6) 0.1109(5) 0.6345(3) 0.053(2) Uani 1 1 d . . . . .
C2D C 0.3235(5) 0.1728(5) 0.6591(3) 0.0464(18) Uani 1 1 d . . . . .
C2E C 0.2543(6) 0.2229(5) 0.6364(3) 0.052(2) Uani 1 1 d . . . . .
C2F C 0.2043(6) 0.2104(6) 0.5849(3) 0.061(2) Uani 1 1 d . . . . .
H2F H 0.1582 0.2438 0.5681 0.073 Uiso 1 1 calc R U . . .
C2I C 0.4708(6) 0.2015(6) 0.7146(5) 0.071(3) Uani 1 1 d . . . . .
H2I1 H 0.4989 0.1663 0.6952 0.085 Uiso 1 1 calc R U . . .
H2I2 H 0.5051 0.1978 0.7513 0.085 Uiso 1 1 calc R U . . .
C2L C 0.4862(9) 0.2736(7) 0.6955(9) 0.129(7) Uani 1 1 d . . . . .
H2L1 H 0.4636 0.3096 0.7166 0.155 Uiso 1 1 calc R U . . .
H2L2 H 0.4494 0.279 0.6594 0.155 Uiso 1 1 calc R U . . .
C2P C 0.1608(7) 0.1383(8) 0.5023(3) 0.086(4) Uani 1 1 d . . . . .
C2Q C 0.1626(14) 0.2086(11) 0.4710(4) 0.135(7) Uani 1 1 d . . . . .
H2Q1 H 0.1234 0.2026 0.4358 0.162 Uiso 1 1 calc R U . . .
H2Q2 H 0.2285 0.2194 0.4699 0.162 Uiso 1 1 calc R U . . .
H2Q3 H 0.1371 0.2474 0.4878 0.162 Uiso 1 1 calc R U . . .
C2R C 0.2007(10) 0.0819(12) 0.4752(5) 0.138(8) Uani 1 1 d . . . . .
H2R1 H 0.1945 0.0362 0.4914 0.166 Uiso 1 1 calc R U . . .
H2R2 H 0.2682 0.0916 0.4775 0.166 Uiso 1 1 calc R U . . .
H2R3 H 0.1656 0.0806 0.439 0.166 Uiso 1 1 calc R U . . .
C2CE C 0.581(3) 0.083(3) 0.4816(11) 0.27(2) Uani 1 1 d . . . . .
H2C1 H 0.635 0.0975 0.4669 0.322 Uiso 1 1 calc R U . . .
H2C2 H 0.5621 0.0348 0.4696 0.322 Uiso 1 1 calc R U . . .
C2S C 0.0599(8) 0.1247(8) 0.5036(4) 0.080(3) Uani 1 1 d . . . . .
H2S1 H 0.0193 0.1265 0.4684 0.096 Uiso 1 1 calc R U . . .
H2S2 H 0.039 0.1607 0.5247 0.096 Uiso 1 1 calc R U . . .
H2S3 H 0.0549 0.0779 0.5183 0.096 Uiso 1 1 calc R U . . .
C2MB C 0.5981(11) 0.2851(11) 0.6992(14) 0.217(16) Uani 1 1 d . . . . .
H2M1 H 0.6351 0.2723 0.7337 0.326 Uiso 1 1 calc R U . . .
H2M2 H 0.6097 0.3348 0.6924 0.326 Uiso 1 1 calc R U . . .
H2M3 H 0.6175 0.2553 0.6736 0.326 Uiso 1 1 calc R U . . .
C2Z C 0.2301(6) 0.2836(4) 0.6669(3) 0.0471(18) Uani 1 1 d . . . . .
H2Z1 H 0.2002 0.3215 0.6429 0.057 Uiso 1 1 calc R U . . .
H2Z2 H 0.2897 0.3027 0.6893 0.057 Uiso 1 1 calc R U . . .
C2CO C 0.9225(8) 0.1926(6) 0.9974(4) 0.082(4) Uani 1 1 d . . . . .
C3A C 0.0066(5) 0.2194(4) 0.7034(3) 0.0420(16) Uani 1 1 d . . . . .
C3B C 0.0699(5) 0.2417(5) 0.6759(3) 0.0447(17) Uani 1 1 d . . . . .
H3B H 0.0497 0.2428 0.6394 0.054 Uiso 1 1 calc R U . . .
C3C C 0.1634(5) 0.2630(4) 0.6997(3) 0.0391(15) Uani 1 1 d . . . . .
C3D C 0.1908(5) 0.2610(4) 0.7540(3) 0.0405(15) Uani 1 1 d . . . . .
C3E C 0.1324(6) 0.2330(4) 0.7824(3) 0.0444(17) Uani 1 1 d . . . . .
C3F C 0.0400(6) 0.2132(4) 0.7570(3) 0.0427(16) Uani 1 1 d . . . . .
H3F H -0.0014 0.195 0.7765 0.051 Uiso 1 1 calc R U . . .
C3H C 0.2781(7) 0.3649(5) 0.7812(3) 0.057(2) Uani 1 1 d . . . . .
H3H1 H 0.226 0.3832 0.7531 0.068 Uiso 1 1 calc R U . . .
H3H2 H 0.3392 0.3839 0.7764 0.068 Uiso 1 1 calc R U . . .
C3I C 0.2633(8) 0.3902(5) 0.8324(4) 0.068(3) Uani 1 1 d . . . . .
H3I1 H 0.1983 0.3773 0.8351 0.082 Uiso 1 1 calc R U . . .
H3I2 H 0.3098 0.3666 0.8608 0.082 Uiso 1 1 calc R U . . .
C3L C 0.2759(10) 0.4689(6) 0.8373(6) 0.094(4) Uani 1 1 d . . . . .
H3L1 H 0.3417 0.4813 0.8372 0.141 Uiso 1 1 calc R U . . .
H3L2 H 0.2622 0.4846 0.8697 0.141 Uiso 1 1 calc R U . . .
H3L3 H 0.2318 0.4921 0.8083 0.141 Uiso 1 1 calc R U . . .
C3P C -0.1000(5) 0.2058(5) 0.6770(3) 0.0509(19) Uani 1 1 d . . . . .
C3Q C -0.1435(9) 0.1495(10) 0.7060(5) 0.115(6) Uani 1 1 d . . . . .
H3Q1 H -0.1605 0.1713 0.7358 0.173 Uiso 1 1 calc R U . . .
H3Q2 H -0.0968 0.1118 0.7178 0.173 Uiso 1 1 calc R U . . .
H3Q3 H -0.2009 0.1296 0.683 0.173 Uiso 1 1 calc R U . . .
C3CE C 0.505(4) 0.129(3) 0.4631(12) 0.29(3) Uani 1 1 d . . . . .
H3C1 H 0.4479 0.0983 0.4509 0.347 Uiso 1 1 calc R U . . .
H3C2 H 0.517 0.1517 0.4322 0.347 Uiso 1 1 calc R U . . .
C3R C -0.1126(8) 0.1802(9) 0.6228(4) 0.096(4) Uani 1 1 d . . . . .
H3R1 H -0.1804 0.1708 0.6076 0.144 Uiso 1 1 calc R U . . .
H3R2 H -0.0758 0.1367 0.6228 0.144 Uiso 1 1 calc R U . . .
H3R3 H -0.0899 0.2164 0.6024 0.144 Uiso 1 1 calc R U . . .
C3S C -0.1535(8) 0.2733(7) 0.6757(9) 0.138(8) Uani 1 1 d . . . . .
H3S1 H -0.1345 0.3061 0.6517 0.206 Uiso 1 1 calc R U . . .
H3S2 H -0.1389 0.2942 0.7102 0.206 Uiso 1 1 calc R U . . .
H3S3 H -0.2222 0.2641 0.6644 0.206 Uiso 1 1 calc R U . . .
C3Z C 0.1653(6) 0.2202(5) 0.8403(3) 0.052(2) Uani 1 1 d . . . . .
H3Z1 H 0.2287 0.2422 0.8536 0.063 Uiso 1 1 calc R U . . .
H3Z2 H 0.1199 0.2428 0.8577 0.063 Uiso 1 1 calc R U . . .
C3CO C 0.8561(7) 0.2151(5) 0.8914(5) 0.066(3) Uani 1 1 d . . . . .
C4A C 0.0968(6) 0.0321(5) 0.8709(3) 0.059(2) Uani 1 1 d . . . . .
C4B C 0.0952(6) 0.1057(6) 0.8649(3) 0.060(2) Uani 1 1 d . . . . .
H4B H 0.0411 0.1313 0.8693 0.073 Uiso 1 1 calc R U . . .
C4C C 0.1716(5) 0.1428(4) 0.8525(3) 0.0444(17) Uani 1 1 d . . . . .
C4D C 0.2498(5) 0.1023(5) 0.8478(3) 0.0435(17) Uani 1 1 d . . . . .
C4E C 0.2533(5) 0.0302(4) 0.8530(3) 0.0471(18) Uani 1 1 d . . . . .
C4F C 0.1753(6) -0.0048(5) 0.8654(4) 0.058(2) Uani 1 1 d . . . . .
H4F H 0.1773 -0.0546 0.8699 0.069 Uiso 1 1 calc R U . . .
C4H C 0.4031(6) 0.1437(6) 0.8821(3) 0.064(3) Uani 1 1 d . . . . .
H4H1 H 0.4287 0.096 0.8926 0.076 Uiso 1 1 calc R U . . .
H4H2 H 0.3779 0.1633 0.9104 0.076 Uiso 1 1 calc R U . . .
C4L C 0.4805(6) 0.1891(4) 0.8737(3) 0.0472(18) Uani 1 1 d . . . . .
C4N C 0.5235(7) 0.2947(6) 0.8371(5) 0.076(3) Uani 1 1 d . . . . .
C4P C 0.6469(6) 0.2285(4) 0.8999(3) 0.0505(19) Uani 1 1 d . . . . .
C4Q C 0.5729(6) 0.1813(5) 0.9029(3) 0.0492(18) Uani 1 1 d . . . . .
H4Q H 0.5872 0.1426 0.9261 0.059 Uiso 1 1 calc R U . . .
C4CE C 0.476(2) 0.184(3) 0.493(3) 0.28(3) Uani 1 1 d . . . . .
H4C1 H 0.4053 0.1855 0.4841 0.342 Uiso 1 1 calc R U . . .
H4C2 H 0.4992 0.2292 0.4825 0.342 Uiso 1 1 calc R U . . .
C4R C 0.0177(9) -0.0904(7) 0.8760(7) 0.112(5) Uani 1 1 d . . . . .
H4R1 H 0.0332 -0.1005 0.8431 0.168 Uiso 1 1 calc R U . . .
H4R2 H -0.0435 -0.1123 0.8766 0.168 Uiso 1 1 calc R U . . .
H4R3 H 0.068 -0.1095 0.9042 0.168 Uiso 1 1 calc R U . . .
C4S C 0.0052(10) 0.0157(13) 0.9374(5) 0.157(10) Uani 1 1 d . . . . .
H4S1 H 0.0644 0.0022 0.9621 0.236 Uiso 1 1 calc R U . . .
H4S2 H -0.049 -0.008 0.9462 0.236 Uiso 1 1 calc R U . . .
H4S3 H -0.0033 0.067 0.9385 0.236 Uiso 1 1 calc R U . . .
C4Z C 0.3276(6) -0.0141(5) 0.8366(3) 0.055(2) Uani 1 1 d . . . . .
H4Z1 H 0.3281 -0.0625 0.8507 0.065 Uiso 1 1 calc R U . . .
H4Z2 H 0.3917 0.0068 0.8498 0.065 Uiso 1 1 calc R U . . .
C4CO C 0.7745(6) 0.1040(6) 0.9364(3) 0.061(3) Uani 1 1 d . . . . .
C4ME C 0.6831(8) 0.3374(7) 0.8561(5) 0.091(4) Uani 1 1 d . . . . .
H4M1 H 0.6809 0.3775 0.8789 0.136 Uiso 1 1 calc R U . . .
H4M2 H 0.6643 0.3531 0.8201 0.136 Uiso 1 1 calc R U . . .
H4M3 H 0.7481 0.3183 0.8635 0.136 Uiso 1 1 calc R U . . .
C4QA C -0.0821(6) 0.0171(6) 0.8458(4) 0.072(3) Uani 1 1 d . . . . .
H4Q1 H -0.0921 0.0676 0.8503 0.107 Uiso 1 1 calc R U . . .
H4Q2 H -0.1357 -0.0096 0.8528 0.107 Uiso 1 1 calc R U . . .
H4Q3 H -0.0779 0.0082 0.8104 0.107 Uiso 1 1 calc R U . . .
C4PT C 0.0105(7) -0.0061(6) 0.8830(4) 0.074(3) Uani 1 1 d . . . . .
C5CE C 0.511(2) 0.1747(15) 0.5482(15) 0.208(15) Uani 1 1 d . . . . .
H5C1 H 0.5402 0.2203 0.5619 0.249 Uiso 1 1 calc R U . . .
H5C2 H 0.4544 0.1681 0.5623 0.249 Uiso 1 1 calc R U . . .
C5CO C 0.8103(7) 0.3175(7) 0.9694(5) 0.076(3) Uani 1 1 d . . . . .
C6CE C 0.577(3) 0.121(2) 0.5700(10) 0.29(3) Uani 1 1 d . . . . .
H6C1 H 0.6307 0.1438 0.595 0.347 Uiso 1 1 calc R U . . .
H6C2 H 0.5451 0.0889 0.5895 0.347 Uiso 1 1 calc R U . . .
O1A O 0.5015(6) 0.3458(5) 0.8097(5) 0.123(4) Uani 1 1 d . . . . .
O1G O 0.4531(3) 0.0339(3) 0.7740(2) 0.0473(13) Uani 1 1 d . . . . .
O1CO O 0.6984(8) 0.1842(7) 1.0449(3) 0.114(4) Uani 1 1 d . . . . .
O2G O 0.3735(4) 0.1845(3) 0.70965(18) 0.0488(13) Uani 1 1 d . . . . .
O2CO O 0.9968(7) 0.1843(5) 1.0238(4) 0.112(4) Uani 1 1 d . . . . .
O3G O 0.2798(4) 0.2892(3) 0.7785(2) 0.0453(12) Uani 1 1 d . . . . .
O3CO O 0.8931(7) 0.2137(4) 0.8581(4) 0.090(3) Uani 1 1 d . . . . .
O4G O 0.3276(4) 0.1383(3) 0.83667(18) 0.0439(12) Uani 1 1 d . . . . .
O4CO O 0.7666(5) 0.0469(3) 0.9309(3) 0.075(2) Uani 1 1 d . . . . .
O5CO O 0.8242(6) 0.3743(5) 0.9799(4) 0.108(3) Uani 1 1 d . . . . .
W1A W 0.79508(5) 0.20878(3) 0.95037(3) 0.0428(2) Uani 0.8 1 d . . P A 1
W1B W 0.7742(2) 0.23092(17) 0.95784(14) 0.0566(9) Uani 0.2 1 d . . P A 2
N4M N 0.4574(5) 0.2440(4) 0.8416(3) 0.0581(19) Uani 1 1 d . . . . .
H4M H 0.3985 0.2478 0.8229 0.07 Uiso 1 1 calc R U . . .
N4O N 0.6170(6) 0.2823(4) 0.8647(3) 0.066(2) Uani 1 1 d . . . . .
C1EX C 0.513(4) -0.062(3) 0.923(5) 1.0(3) Uiso 0.5 1 d D . P . .
H1E1 H 0.4686 -0.0788 0.9433 1.192 Uiso 0.5 1 calc R U P . .
H1E2 H 0.4776 -0.0577 0.8868 1.192 Uiso 0.5 1 calc R U P . .
C2EX C 0.595(4) -0.116(2) 0.927(2) 0.24(3) Uiso 0.5 1 d D . P . .
H2E1 H 0.6344 -0.1007 0.904 0.293 Uiso 0.5 1 calc R U P . .
H2E2 H 0.5654 -0.1619 0.9142 0.293 Uiso 0.5 1 calc R U P . .
C3EX C 0.662(5) -0.129(2) 0.981(2) 0.24(3) Uiso 0.5 1 d D . P . .
H3E1 H 0.6265 -0.153 1.004 0.289 Uiso 0.5 1 calc R U P . .
H3E2 H 0.7162 -0.159 0.9785 0.289 Uiso 0.5 1 calc R U P . .
C4EX C 0.697(2) -0.0558(18) 1.0033(12) 0.123(11) Uiso 0.5 1 d D . P . .
H4E1 H 0.7296 -0.061 1.0401 0.148 Uiso 0.5 1 calc R U P . .
H4E2 H 0.744 -0.0379 0.985 0.148 Uiso 0.5 1 calc R U P . .
C5EX C 0.616(5) -0.001(4) 0.9982(14) 0.42(7) Uiso 0.5 1 d D . P . .
H5E1 H 0.6449 0.0443 1.0118 0.501 Uiso 0.5 1 calc R U P . .
H5E2 H 0.5742 -0.0166 1.0205 0.501 Uiso 0.5 1 calc R U P . .
C6EX C 0.5533(14) 0.0110(10) 0.9435(7) 0.063(5) Uiso 0.5 1 d D . P . .
H6E1 H 0.5917 0.0313 0.921 0.076 Uiso 0.5 1 calc R U P . .
H6E2 H 0.5005 0.044 0.9444 0.076 Uiso 0.5 1 calc R U P . .

loop_
_atom_site_aniso_label
_atom_site_aniso_U_11
_atom_site_aniso_U_22
_atom_site_aniso_U_33
_atom_site_aniso_U_23
_atom_site_aniso_U_13
_atom_site_aniso_U_12
C1A 0.036(4) 0.048(5) 0.099(7) -0.038(5) -0.004(5) -0.001(4)
C1B 0.045(5) 0.041(4) 0.082(6) -0.003(4) 0.001(4) -0.009(3)
C1C 0.034(4) 0.040(4) 0.074(5) -0.007(4) 0.003(4) -0.002(3)
C1D 0.035(4) 0.046(4) 0.064(5) -0.022(4) -0.003(4) 0.003(3)
C1E 0.034(4) 0.057(5) 0.063(5) -0.026(4) 0.003(4) 0.012(3)
C1F 0.034(4) 0.072(6) 0.066(5) -0.034(4) -0.002(4) 0.008(4)
C1H 0.033(4) 0.057(5) 0.078(6) -0.014(4) 0.002(4) 0.008(4)
C1I 0.036(4) 0.074(6) 0.066(5) -0.007(4) 0.000(4) 0.006(4)
C1L 0.038(5) 0.111(9) 0.084(7) 0.021(6) 0.000(5) -0.015(5)
C1P 0.031(4) 0.065(6) 0.101(7) -0.034(5) 0.000(4) -0.003(4)
C1CE 0.20(2) 0.149(19) 0.158(19) 0.003(15) 0.024(17) 0.078(18)
C1S 0.053(6) 0.050(5) 0.114(8) -0.016(5) -0.009(5) -0.007(4)
C1Z 0.045(5) 0.074(6) 0.050(4) -0.027(4) 0.002(4) 0.010(4)
C1QA 0.031(6) 0.41(4) 0.174(16) -0.19(2) -0.014(8) 0.033(12)
C1CO 0.068(7) 0.111(10) 0.067(6) -0.011(6) 0.000(5) -0.051(7)
C1R 0.068(8) 0.084(9) 0.28(2) 0.064(12) -0.079(12) -0.022(7)
C2A 0.043(5) 0.136(10) 0.034(4) -0.014(5) 0.010(3) 0.009(5)
C2B 0.039(4) 0.108(8) 0.039(4) -0.021(4) 0.007(3) 0.013(5)
C2C 0.033(4) 0.086(6) 0.040(4) -0.016(4) 0.008(3) 0.007(4)
C2D 0.030(4) 0.075(6) 0.034(3) -0.006(3) 0.008(3) 0.001(3)
C2E 0.030(4) 0.093(7) 0.034(3) 0.001(4) 0.011(3) -0.003(4)
C2F 0.044(5) 0.098(7) 0.036(4) 0.007(4) 0.002(3) 0.007(4)
C2I 0.035(5) 0.076(7) 0.091(7) -0.018(5) -0.005(5) 0.006(4)
C2L 0.041(6) 0.076(8) 0.26(2) -0.033(11) 0.025(9) -0.011(6)
C2P 0.053(6) 0.164(13) 0.037(4) -0.016(6) 0.003(4) 0.009(7)
C2Q 0.149(15) 0.21(2) 0.038(6) 0.014(8) -0.001(7) -0.046(13)
C2R 0.077(8) 0.27(2) 0.057(6) -0.080(10) -0.011(6) 0.040(11)
C2CE 0.24(3) 0.40(6) 0.123(19) -0.06(3) -0.03(2) 0.05(4)
C2S 0.064(6) 0.116(9) 0.049(5) -0.014(5) -0.007(4) 0.005(6)
C2MB 0.043(8) 0.143(17) 0.48(5) -0.09(2) 0.087(16) -0.033(9)
C2Z 0.036(4) 0.059(5) 0.045(4) 0.014(3) 0.007(3) 0.004(3)
C2CO 0.063(7) 0.083(7) 0.079(7) 0.015(5) -0.021(5) -0.041(6)
C3A 0.028(4) 0.045(4) 0.052(4) 0.002(3) 0.009(3) 0.003(3)
C3B 0.031(4) 0.065(5) 0.038(3) 0.001(3) 0.008(3) 0.003(3)
C3C 0.033(4) 0.046(4) 0.040(3) 0.003(3) 0.011(3) 0.007(3)
C3D 0.035(4) 0.041(4) 0.043(4) -0.001(3) 0.006(3) 0.000(3)
C3E 0.041(4) 0.055(4) 0.039(4) -0.006(3) 0.014(3) 0.005(3)
C3F 0.041(4) 0.041(4) 0.049(4) -0.002(3) 0.015(3) 0.006(3)
C3H 0.048(5) 0.053(5) 0.066(5) 0.002(4) 0.007(4) -0.006(4)
C3I 0.063(6) 0.059(6) 0.089(7) -0.012(5) 0.030(5) -0.005(4)
C3L 0.088(9) 0.067(7) 0.142(11) -0.032(7) 0.058(8) -0.019(6)
C3P 0.026(4) 0.060(5) 0.066(5) 0.008(4) 0.009(3) -0.001(3)
C3Q 0.055(7) 0.174(15) 0.100(9) 0.051(9) -0.014(6) -0.059(8)
C3CE 0.31(5) 0.36(6) 0.15(2) 0.08(3) -0.04(3) 0.15(4)
C3R 0.046(6) 0.161(13) 0.073(7) -0.030(7) 0.000(5) -0.019(7)
C3S 0.032(5) 0.083(9) 0.28(2) -0.049(11) 0.000(9) 0.020(5)
C3Z 0.047(5) 0.073(6) 0.038(4) -0.012(4) 0.013(3) -0.006(4)
C3CO 0.051(5) 0.047(5) 0.096(7) 0.022(5) 0.011(5) -0.003(4)
C4A 0.049(5) 0.068(6) 0.057(5) 0.026(4) 0.007(4) -0.012(4)
C4B 0.031(4) 0.107(8) 0.044(4) 0.010(4) 0.011(3) -0.002(4)
C4C 0.041(4) 0.058(5) 0.032(3) 0.003(3) 0.005(3) -0.010(3)
C4D 0.026(3) 0.069(5) 0.034(3) 0.001(3) 0.003(3) -0.006(3)
C4E 0.030(4) 0.053(5) 0.053(4) 0.009(3) 0.001(3) -0.012(3)
C4F 0.029(4) 0.062(5) 0.078(6) 0.022(4) 0.006(4) -0.007(4)
C4H 0.043(5) 0.088(7) 0.053(5) 0.008(4) -0.003(4) -0.026(5)
C4L 0.044(4) 0.056(5) 0.042(4) -0.001(3) 0.011(3) -0.015(3)
C4N 0.046(5) 0.072(7) 0.103(8) 0.035(6) 0.001(5) -0.024(5)
C4P 0.048(5) 0.049(4) 0.055(4) 0.002(3) 0.012(4) -0.011(4)
C4Q 0.049(5) 0.051(4) 0.046(4) 0.003(3) 0.007(3) -0.012(4)
C4CE 0.105(18) 0.31(5) 0.43(7) 0.25(5) 0.05(3) 0.04(2)
C4R 0.062(7) 0.086(9) 0.187(15) 0.053(9) 0.029(8) -0.018(6)
C4S 0.065(8) 0.33(3) 0.068(7) 0.073(12) 0.002(6) -0.068(12)
C4Z 0.037(4) 0.052(5) 0.069(5) 0.009(4) 0.002(4) -0.007(3)
C4CO 0.033(4) 0.088(8) 0.054(5) 0.022(5) -0.005(3) -0.014(4)
C4ME 0.053(6) 0.080(7) 0.125(10) 0.052(7) -0.006(6) -0.024(5)
C4QA 0.039(5) 0.090(7) 0.083(6) 0.026(6) 0.011(4) -0.013(5)
C4PT 0.037(5) 0.095(8) 0.093(7) 0.038(6) 0.023(5) 0.004(5)
C5CE 0.21(3) 0.15(2) 0.32(4) 0.09(2) 0.18(3) 0.058(19)
C5CO 0.039(5) 0.084(8) 0.104(8) -0.015(6) 0.017(5) -0.013(5)
C6CE 0.28(4) 0.44(6) 0.138(19) 0.01(3) 0.04(2) 0.26(4)
O1A 0.058(5) 0.096(6) 0.191(10) 0.082(7) -0.017(5) -0.026(4)
O1G 0.030(3) 0.049(3) 0.058(3) -0.016(2) 0.000(2) -0.002(2)
O1CO 0.123(8) 0.152(9) 0.066(5) -0.012(5) 0.019(5) -0.065(7)
O2G 0.039(3) 0.068(4) 0.034(2) -0.009(2) -0.001(2) 0.005(2)
O2CO 0.082(6) 0.094(6) 0.125(7) 0.039(5) -0.044(5) -0.034(5)
O3G 0.040(3) 0.049(3) 0.044(3) -0.004(2) 0.004(2) -0.003(2)
O3CO 0.092(6) 0.064(5) 0.132(7) 0.038(4) 0.064(6) 0.021(4)
O4G 0.035(3) 0.058(3) 0.036(2) -0.001(2) 0.003(2) -0.016(2)
O4CO 0.071(4) 0.038(3) 0.111(5) 0.026(3) 0.014(4) -0.010(3)
O5CO 0.066(5) 0.095(7) 0.154(9) -0.032(6) 0.007(5) -0.039(5)
W1A 0.0340(4) 0.0388(4) 0.0519(3) 0.0009(2) 0.0035(2) -0.0113(2)
W1B 0.0349(13) 0.0516(17) 0.0767(17) -0.0090(12) 0.0011(10) 0.0087(10)
N4M 0.046(4) 0.049(4) 0.073(5) 0.010(3) 0.002(3) -0.013(3)
N4O 0.044(4) 0.060(5) 0.088(5) 0.024(4) 0.005(4) -0.013(3)

loop_
_atom_type_symbol
_atom_type_description
_atom_type_scat_dispersion_real
_atom_type_scat_dispersion_imag
_atom_type_scat_source
C C 0.003 0.0016 'International Tables Vol C Tables 4.2.6.8 and 6.1.1.4'
O O 0.0105 0.0059 'International Tables Vol C Tables 4.2.6.8 and 6.1.1.4'
W W -0.7109 6.7315 'International Tables Vol C Tables 4.2.6.8 and 6.1.1.4'
N N 0.0059 0.0032 'International Tables Vol C Tables 4.2.6.8 and 6.1.1.4'
H H 0 0 'International Tables Vol C Tables 4.2.6.8 and 6.1.1.4'

loop_
_geom_angle_atom_site_label_1
_geom_angle_atom_site_label_2
_geom_angle_atom_site_label_3
_geom_angle
C1F C1A C1B 116.3(8)
C1F C1A C1P 123.7(9)
C1B C1A C1P 120.0(10)
C1C C1B C1A 122.0(9)
C1C C1B H1B 119
C1A C1B H1B 119
C1D C1C C1B 119.8(8)
C1D C1C C4Z 122.5(7)
C1B C1C C4Z 117.2(8)
C1C C1D C1E 120.4(7)
C1C C1D O1G 120.1(7)
C1E C1D O1G 119.4(8)
C1D C1E C1F 117.4(9)
C1D C1E C1Z 122.2(7)
C1F C1E C1Z 120.3(8)
C1A C1F C1E 123.9(9)
C1A C1F H1F 118
C1E C1F H1F 118
O1G C1H C1I 108.9(7)
O1G C1H H1H1 109.9
C1I C1H H1H1 109.9
O1G C1H H1H2 109.9
C1I C1H H1H2 109.9
H1H1 C1H H1H2 108.3
C1H C1I C1L 113.8(8)
C1H C1I H1I1 108.8
C1L C1I H1I1 108.8
C1H C1I H1I2 108.8
C1L C1I H1I2 108.8
H1I1 C1I H1I2 107.7
C1I C1L H1L1 109.5
C1I C1L H1L2 109.5
H1L1 C1L H1L2 109.5
C1I C1L H1L3 109.5
H1L1 C1L H1L3 109.5
H1L2 C1L H1L3 109.5
C1S C1P C1QA 112.4(15)
C1S C1P C1A 110.9(8)
C1QA C1P C1A 111.8(9)
C1S C1P C1R 104.7(11)
C1QA C1P C1R 108.3(16)
C1A C1P C1R 108.4(9)
C6CE C1CE C2CE 127(3)
C6CE C1CE H1C1 105.6
C2CE C1CE H1C1 105.5
C6CE C1CE H1C2 105.5
C2CE C1CE H1C2 105.5
H1C1 C1CE H1C2 106.1
C1P C1S H1S1 109.5
C1P C1S H1S2 109.5
H1S1 C1S H1S2 109.5
C1P C1S H1S3 109.5
H1S1 C1S H1S3 109.5
H1S2 C1S H1S3 109.5
C1E C1Z C2C 108.1(7)
C1E C1Z H1Z1 110.1
C2C C1Z H1Z1 110.1
C1E C1Z H1Z2 110.1
C2C C1Z H1Z2 110.1
H1Z1 C1Z H1Z2 108.4
C1P C1QA H1Q1 109.5
C1P C1QA H1Q2 109.5
H1Q1 C1QA H1Q2 109.5
C1P C1QA H1Q3 109.5
H1Q1 C1QA H1Q3 109.5
H1Q2 C1QA H1Q3 109.5
O1CO C1CO W1B 170.3(14)
O1CO C1CO W1A 174.1(13)
C1P C1R H1R1 109.5
C1P C1R H1R2 109.5
H1R1 C1R H1R2 109.5
C1P C1R H1R3 109.5
H1R1 C1R H1R3 109.5
H1R2 C1R H1R3 109.5
C2B C2A C2F 118.9(8)
C2B C2A C2P 121.3(10)
C2F C2A C2P 119.8(10)
C2A C2B C2C 121.6(9)
C2A C2B H2B 119.2
C2C C2B H2B 119.2
C2D C2C C2B 118.2(8)
C2D C2C C1Z 121.7(7)
C2B C2C C1Z 119.4(8)
C2C C2D O2G 120.1(7)
C2C C2D C2E 122.2(7)
O2G C2D C2E 117.3(7)
C2D C2E C2F 116.7(8)
C2D C2E C2Z 121.3(7)
C2F C2E C2Z 121.9(8)
C2A C2F C2E 122.0(9)
C2A C2F H2F 119
C2E C2F H2F 119
O2G C2I C2L 113.8(8)
O2G C2I H2I1 108.8
C2L C2I H2I1 108.8
O2G C2I H2I2 108.8
C2L C2I H2I2 108.8
H2I1 C2I H2I2 107.7
C2I C2L C2MB 109.5(14)
C2I C2L H2L1 109.8
C2MB C2L H2L1 109.8
C2I C2L H2L2 109.8
C2MB C2L H2L2 109.8
H2L1 C2L H2L2 108.2
C2R C2P C2S 112.6(12)
C2R C2P C2A 112.9(9)
C2S C2P C2A 108.8(8)
C2R C2P C2Q 106.9(13)
C2S C2P C2Q 107.5(12)
C2A C2P C2Q 107.9(11)
C2P C2Q H2Q1 109.5
C2P C2Q H2Q2 109.5
H2Q1 C2Q H2Q2 109.5
C2P C2Q H2Q3 109.5
H2Q1 C2Q H2Q3 109.5
H2Q2 C2Q H2Q3 109.5
C2P C2R H2R1 109.5
C2P C2R H2R2 109.5
H2R1 C2R H2R2 109.5
C2P C2R H2R3 109.5
H2R1 C2R H2R3 109.5
H2R2 C2R H2R3 109.5
C3CE C2CE C1CE 113(3)
C3CE C2CE H2C1 109
C1CE C2CE H2C1 109
C3CE C2CE H2C2 109
C1CE C2CE H2C2 109
H2C1 C2CE H2C2 107.8
C2P C2S H2S1 109.5
C2P C2S H2S2 109.5
H2S1 C2S H2S2 109.5
C2P C2S H2S3 109.5
H2S1 C2S H2S3 109.5
H2S2 C2S H2S3 109.5
C2L C2MB H2M1 109.5
C2L C2MB H2M2 109.5
H2M1 C2MB H2M2 109.5
C2L C2MB H2M3 109.5
H2M1 C2MB H2M3 109.5
H2M2 C2MB H2M3 109.5
C2E C2Z C3C 112.6(7)
C2E C2Z H2Z1 109.1
C3C C2Z H2Z1 109.1
C2E C2Z H2Z2 109.1
C3C C2Z H2Z2 109.1
H2Z1 C2Z H2Z2 107.8
O2CO C2CO W1A 178.4(11)
O2CO C2CO W1B 166.4(12)
C3B C3A C3F 117.9(7)
C3B C3A C3P 121.5(7)
C3F C3A C3P 120.6(7)
C3A C3B C3C 122.4(7)
C3A C3B H3B 118.8
C3C C3B H3B 118.8
C3B C3C C3D 117.2(7)
C3B C3C C2Z 119.4(6)
C3D C3C C2Z 123.4(7)
C3E C3D O3G 120.4(6)
C3E C3D C3C 121.7(7)
O3G C3D C3C 117.9(7)
C3D C3E C3F 118.6(7)
C3D C3E C3Z 122.9(7)
C3F C3E C3Z 118.5(7)
C3E C3F C3A 121.7(7)
C3E C3F H3F 119.1
C3A C3F H3F 119.1
O3G C3H C3I 111.7(7)
O3G C3H H3H1 109.3
C3I C3H H3H1 109.3
O3G C3H H3H2 109.3
C3I C3H H3H2 109.3
H3H1 C3H H3H2 107.9
C3L C3I C3H 110.6(9)
C3L C3I H3I1 109.5
C3H C3I H3I1 109.5
C3L C3I H3I2 109.5
C3H C3I H3I2 109.5
H3I1 C3I H3I2 108.1
C3I C3L H3L1 109.5
C3I C3L H3L2 109.5
H3L1 C3L H3L2 109.5
C3I C3L H3L3 109.5
H3L1 C3L H3L3 109.5
H3L2 C3L H3L3 109.5
C3S C3P C3R 108.4(12)
C3S C3P C3Q 109.4(13)
C3R C3P C3Q 107.3(11)
C3S C3P C3A 108.5(8)
C3R C3P C3A 111.7(7)
C3Q C3P C3A 111.5(7)
C3P C3Q H3Q1 109.5
C3P C3Q H3Q2 109.5
H3Q1 C3Q H3Q2 109.5
C3P C3Q H3Q3 109.5
H3Q1 C3Q H3Q3 109.5
H3Q2 C3Q H3Q3 109.5
C2CE C3CE C4CE 124(3)
C2CE C3CE H3C1 106.2
C4CE C3CE H3C1 106.2
C2CE C3CE H3C2 106.2
C4CE C3CE H3C2 106.2
H3C1 C3CE H3C2 106.4
C3P C3R H3R1 109.5
C3P C3R H3R2 109.5
H3R1 C3R H3R2 109.5
C3P C3R H3R3 109.5
H3R1 C3R H3R3 109.5
H3R2 C3R H3R3 109.5
C3P C3S H3S1 109.5
C3P C3S H3S2 109.5
H3S1 C3S H3S2 109.5
C3P C3S H3S3 109.5
H3S1 C3S H3S3 109.5
H3S2 C3S H3S3 109.5
C4C C3Z C3E 111.4(6)
C4C C3Z H3Z1 109.4
C3E C3Z H3Z1 109.4
C4C C3Z H3Z2 109.4
C3E C3Z H3Z2 109.4
H3Z1 C3Z H3Z2 108
O3CO C3CO W1A 175.0(8)
O3CO C3CO W1B 173.7(8)
C4F C4A C4B 119.1(8)
C4F C4A C4PT 121.1(9)
C4B C4A C4PT 119.8(9)
C4A C4B C4C 121.9(9)
C4A C4B H4B 119.1
C4C C4B H4B 119.1
C4D C4C C4B 116.2(8)
C4D C4C C3Z 121.7(7)
C4B C4C C3Z 121.9(8)
C4E C4D C4C 123.3(7)
C4E C4D O4G 119.5(7)
C4C C4D O4G 117.2(7)
C4D C4E C4F 118.6(8)
C4D C4E C4Z 122.4(7)
C4F C4E C4Z 118.1(8)
C4A C4F C4E 120.9(8)
C4A C4F H4F 119.6
C4E C4F H4F 119.6
O4G C4H C4L 111.2(7)
O4G C4H H4H1 109.4
C4L C4H H4H1 109.4
O4G C4H H4H2 109.4
C4L C4H H4H2 109.4
H4H1 C4H H4H2 108
N4M C4L C4Q 120.2(7)
N4M C4L C4H 118.3(8)
C4Q C4L C4H 121.0(7)
O1A C4N N4M 121.7(9)
O1A C4N N4O 122.3(8)
N4M C4N N4O 115.9(8)
N4O C4P C4Q 113.0(8)
N4O C4P W1B 124.0(6)
C4Q C4P W1B 120.7(6)
N4O C4P W1A 128.3(6)
C4Q C4P W1A 118.7(6)
C4L C4Q C4P 122.7(8)
C4L C4Q H4Q 118.7
C4P C4Q H4Q 118.7
C3CE C4CE C5CE 114(3)
C3CE C4CE H4C1 108.8
C5CE C4CE H4C1 108.8
C3CE C4CE H4C2 108.8
C5CE C4CE H4C2 108.8
H4C1 C4CE H4C2 107.7
C4PT C4R H4R1 109.5
C4PT C4R H4R2 109.5
H4R1 C4R H4R2 109.5
C4PT C4R H4R3 109.5
H4R1 C4R H4R3 109.5
H4R2 C4R H4R3 109.5
C4PT C4S H4S1 109.5
C4PT C4S H4S2 109.5
H4S1 C4S H4S2 109.5
C4PT C4S H4S3 109.5
H4S1 C4S H4S3 109.5
H4S2 C4S H4S3 109.5
C4E C4Z C1C 108.1(6)
C4E C4Z H4Z1 110.1
C1C C4Z H4Z1 110.1
C4E C4Z H4Z2 110.1
C1C C4Z H4Z2 110.1
H4Z1 C4Z H4Z2 108.4
O4CO C4CO W1A 176.7(8)
O4CO C4CO W1B 170.7(8)
N4O C4ME H4M1 109.5
N4O C4ME H4M2 109.5
H4M1 C4ME H4M2 109.5
N4O C4ME H4M3 109.5
H4M1 C4ME H4M3 109.5
H4M2 C4ME H4M3 109.5
C4PT C4QA H4Q1 109.5
C4PT C4QA H4Q2 109.5
H4Q1 C4QA H4Q2 109.5
C4PT C4QA H4Q3 109.5
H4Q1 C4QA H4Q3 109.5
H4Q2 C4QA H4Q3 109.5
C4QA C4PT C4S 107.8(11)
C4QA C4PT C4A 110.6(8)
C4S C4PT C4A 107.6(10)
C4QA C4PT C4R 106.3(10)
C4S C4PT C4R 113.4(12)
C4A C4PT C4R 111.1(9)
C6CE C5CE C4CE 122(3)
C6CE C5CE H5C1 106.7
C4CE C5CE H5C1 106.7
C6CE C5CE H5C2 106.7
C4CE C5CE H5C2 106.7
H5C1 C5CE H5C2 106.6
O5CO C5CO W1B 171.0(11)
O5CO C5CO W1A 175.8(9)
C1CE C6CE C5CE 116(3)
C1CE C6CE H6C1 108.3
C5CE C6CE H6C1 108.2
C1CE C6CE H6C2 108.2
C5CE C6CE H6C2 108.2
H6C1 C6CE H6C2 107.4
C1D O1G C1H 113.0(6)
C2D O2G C2I 113.3(7)
C3D O3G C3H 112.3(6)
C4D O4G C4H 109.7(5)
C2CO W1A C3CO 89.5(5)
C2CO W1A C4CO 92.2(4)
C3CO W1A C4CO 89.2(4)
C2CO W1A C1CO 90.2(5)
C3CO W1A C1CO 177.2(5)
C4CO W1A C1CO 88.0(5)
C2CO W1A C5CO 88.4(5)
C3CO W1A C5CO 95.3(4)
C4CO W1A C5CO 175.5(4)
C1CO W1A C5CO 87.5(5)
C2CO W1A C4P 177.3(5)
C3CO W1A C4P 93.0(4)
C4CO W1A C4P 88.6(3)
C1CO W1A C4P 87.2(4)
C5CO W1A C4P 90.6(4)
C5CO W1B C1CO 110.2(6)
C5CO W1B C4P 109.0(5)
C1CO W1B C4P 99.9(4)
C5CO W1B C2CO 90.6(5)
C1CO W1B C2CO 88.8(5)
C4P W1B C2CO 153.8(4)
C5CO W1B C3CO 94.0(5)
C1CO W1B C3CO 150.5(6)
C4P W1B C3CO 87.1(4)
C2CO W1B C3CO 74.0(4)
C5CO W1B C4CO 161.5(5)
C1CO W1B C4CO 81.6(5)
C4P W1B C4CO 81.8(3)
C2CO W1B C4CO 75.1(4)
C3CO W1B C4CO 71.1(3)
C4L N4M C4N 121.8(8)
C4L N4M H4M 119.1
C4N N4M H4M 119.1
C4P N4O C4N 126.0(7)
C4P N4O C4ME 121.5(8)
C4N N4O C4ME 112.3(7)
C2EX C1EX C6EX 111(3)
C2EX C1EX H1E1 109.4
C6EX C1EX H1E1 109.4
C2EX C1EX H1E2 109.4
C6EX C1EX H1E2 109.4
H1E1 C1EX H1E2 108
C1EX C2EX C3EX 118(7)
C1EX C2EX H2E1 107.9
C3EX C2EX H2E1 107.9
C1EX C2EX H2E2 107.9
C3EX C2EX H2E2 107.9
H2E1 C2EX H2E2 107.2
C4EX C3EX C2EX 107(2)
C4EX C3EX H3E1 110.4
C2EX C3EX H3E1 110.4
C4EX C3EX H3E2 110.4
C2EX C3EX H3E2 110.4
H3E1 C3EX H3E2 108.6
C5EX C4EX C3EX 113(3)
C5EX C4EX H4E1 108.9
C3EX C4EX H4E1 108.9
C5EX C4EX H4E2 108.9
C3EX C4EX H4E2 108.9
H4E1 C4EX H4E2 107.7
C4EX C5EX C6EX 116(3)
C4EX C5EX H5E1 108.2
C6EX C5EX H5E1 108.2
C4EX C5EX H5E2 108.2
C6EX C5EX H5E2 108.2
H5E1 C5EX H5E2 107.4
C5EX C6EX C1EX 106(3)
C5EX C6EX H6E1 110.5
C1EX C6EX H6E1 110.5
C5EX C6EX H6E2 110.5
C1EX C6EX H6E2 110.5
H6E1 C6EX H6E2 108.7

loop_
_geom_bond_atom_site_label_1
_geom_bond_atom_site_label_2
_geom_bond_distance
C1A C1F 1.366(15)
C1A C1B 1.388(14)
C1A C1P 1.549(11)
C1B C1C 1.387(11)
C1B H1B 0.95
C1C C1D 1.371(13)
C1C C4Z 1.534(12)
C1D C1E 1.392(12)
C1D O1G 1.395(9)
C1E C1F 1.403(11)
C1E C1Z 1.503(14)
C1F H1F 0.95
C1H O1G 1.436(9)
C1H C1I 1.490(11)
C1H H1H1 0.99
C1H H1H2 0.99
C1I C1L 1.531(15)
C1I H1I1 0.99
C1I H1I2 0.99
C1L H1L1 0.98
C1L H1L2 0.98
C1L H1L3 0.98
C1P C1S 1.467(13)
C1P C1QA 1.47(2)
C1P C1R 1.583(19)
C1CE C6CE 1.34(3)
C1CE C2CE 1.44(3)
C1CE H1C1 0.99
C1CE H1C2 0.99
C1S H1S1 0.98
C1S H1S2 0.98
C1S H1S3 0.98
C1Z C2C 1.530(13)
C1Z H1Z1 0.99
C1Z H1Z2 0.99
C1QA H1Q1 0.98
C1QA H1Q2 0.98
C1QA H1Q3 0.98
C1CO O1CO 1.162(14)
C1CO W1B 1.789(13)
C1CO W1A 2.049(13)
C1R H1R1 0.98
C1R H1R2 0.98
C1R H1R3 0.98
C2A C2B 1.371(15)
C2A C2F 1.388(15)
C2A C2P 1.553(11)
C2B C2C 1.407(11)
C2B H2B 0.95
C2C C2D 1.378(12)
C2D O2G 1.389(8)
C2D C2E 1.405(12)
C2E C2F 1.413(11)
C2E C2Z 1.499(12)
C2F H2F 0.95
C2I O2G 1.415(11)
C2I C2L 1.494(19)
C2I H2I1 0.99
C2I H2I2 0.99
C2L C2MB 1.609(18)
C2L H2L1 0.99
C2L H2L2 0.99
C2P C2R 1.483(18)
C2P C2S 1.488(16)
C2P C2Q 1.58(2)
C2Q H2Q1 0.98
C2Q H2Q2 0.98
C2Q H2Q3 0.98
C2R H2R1 0.98
C2R H2R2 0.98
C2R H2R3 0.98
C2CE C3CE 1.39(5)
C2CE H2C1 0.99
C2CE H2C2 0.99
C2S H2S1 0.98
C2S H2S2 0.98
C2S H2S3 0.98
C2MB H2M1 0.98
C2MB H2M2 0.98
C2MB H2M3 0.98
C2Z C3C 1.504(11)
C2Z H2Z1 0.99
C2Z H2Z2 0.99
C2CO O2CO 1.144(13)
C2CO W1A 1.985(10)
C2CO W1B 2.266(12)
C3A C3B 1.374(11)
C3A C3F 1.403(11)
C3A C3P 1.553(10)
C3B C3C 1.405(10)
C3B H3B 0.95
C3C C3D 1.412(10)
C3D C3E 1.370(11)
C3D O3G 1.399(9)
C3E C3F 1.394(11)
C3E C3Z 1.527(10)
C3F H3F 0.95
C3H O3G 1.437(10)
C3H C3I 1.514(14)
C3H H3H1 0.99
C3H H3H2 0.99
C3I C3L 1.505(15)
C3I H3I1 0.99
C3I H3I2 0.99
C3L H3L1 0.98
C3L H3L2 0.98
C3L H3L3 0.98
C3P C3S 1.491(14)
C3P C3R 1.499(14)
C3P C3Q 1.541(14)
C3Q H3Q1 0.98
C3Q H3Q2 0.98
C3Q H3Q3 0.98
C3CE C4CE 1.43(6)
C3CE H3C1 0.99
C3CE H3C2 0.99
C3R H3R1 0.98
C3R H3R2 0.98
C3R H3R3 0.98
C3S H3S1 0.98
C3S H3S2 0.98
C3S H3S3 0.98
C3Z C4C 1.500(12)
C3Z H3Z1 0.99
C3Z H3Z2 0.99
C3CO O3CO 1.147(14)
C3CO W1A 1.989(13)
C3CO W1B 2.381(13)
C4A C4F 1.369(14)
C4A C4B 1.404(14)
C4A C4PT 1.543(12)
C4B C4C 1.414(11)
C4B H4B 0.95
C4C C4D 1.396(11)
C4D C4E 1.373(12)
C4D O4G 1.408(9)
C4E C4F 1.414(11)
C4E C4Z 1.508(13)
C4F H4F 0.95
C4H O4G 1.427(9)
C4H C4L 1.471(11)
C4H H4H1 0.99
C4H H4H2 0.99
C4L N4M 1.338(11)
C4L C4Q 1.381(11)
C4N O1A 1.209(12)
C4N N4M 1.380(11)
C4N N4O 1.392(12)
C4P N4O 1.385(11)
C4P C4Q 1.410(11)
C4P W1B 2.099(9)
C4P W1A 2.268(9)
C4Q H4Q 0.95
C4CE C5CE 1.46(5)
C4CE H4C1 0.99
C4CE H4C2 0.99
C4R C4PT 1.614(19)
C4R H4R1 0.98
C4R H4R2 0.98
C4R H4R3 0.98
C4S C4PT 1.53(2)
C4S H4S1 0.98
C4S H4S2 0.98
C4S H4S3 0.98
C4Z H4Z1 0.99
C4Z H4Z2 0.99
C4CO O4CO 1.095(12)
C4CO W1A 2.028(12)
C4CO W1B 2.472(12)
C4ME N4O 1.470(11)
C4ME H4M1 0.98
C4ME H4M2 0.98
C4ME H4M3 0.98
C4QA C4PT 1.525(13)
C4QA H4Q1 0.98
C4QA H4Q2 0.98
C4QA H4Q3 0.98
C5CE C6CE 1.41(4)
C5CE H5C1 0.99
C5CE H5C2 0.99
C5CO O5CO 1.118(14)
C5CO W1B 1.726(13)
C5CO W1A 2.120(13)
C6CE H6C1 0.99
C6CE H6C2 0.99
N4M H4M 0.88
C1EX C2EX 1.54(2)
C1EX C6EX 1.55(2)
C1EX H1E1 0.99
C1EX H1E2 0.99
C2EX C3EX 1.55(2)
C2EX H2E1 0.99
C2EX H2E2 0.99
C3EX C4EX 1.54(2)
C3EX H3E1 0.99
C3EX H3E2 0.99
C4EX C5EX 1.54(2)
C4EX H4E1 0.99
C4EX H4E2 0.99
C5EX C6EX 1.54(2)
C5EX H5E1 0.99
C5EX H5E2 0.99
C6EX H6E1 0.99
C6EX H6E2 0.99
